data_4132608
loop_
_publ_author_name
'Zhuo, Chun-Xiang'
'F\"urstner, Alois'

_publ_section_title
;
 Catalysis-Based Total Syntheses of Pateamine A and DMDA-Pat A.
;
_journal_issue 33
_journal_name_full 'Journal of the American Chemical Society'
_journal_page_first 10514
_journal_page_last 10523
_journal_paper_doi 10.1021/jacs.8b05094
_journal_volume 140
_journal_year 2018
_chemical_absolute_configuration rmad
_chemical_formula_moiety 'C18 H14 Fe O7'
_chemical_formula_sum 'C18 H14 Fe O7'
_chemical_formula_weight 398.14
_chemical_properties_physical 'Air- and Moisture-sensitive'
_space_group_crystal_system orthorhombic
_space_group_IT_number 19
_space_group_name_Hall 'P 2ac 2ab'
_space_group_name_H-M_alt 'P 21 21 21'
_audit_block_code HUM-HA-474-01
_audit_creation_date 2018-06-21
_audit_creation_method
;
Olex2 1.2
(compiled 2018.05.29 svn.r3508 for OlexSys, GUI svn.r5506)
;
_cell_angle_alpha 90
_cell_angle_beta 90
_cell_angle_gamma 90
_cell_formula_units_Z 4
_cell_length_a 6.9433(3)
_cell_length_b 11.2978(11)
_cell_length_c 22.534(3)
_cell_measurement_reflns_used 25623
_cell_volume 1767.7(3)
_cod_data_source_file ja8b05094_si_002.cif
_cod_data_source_block 11674sadabs
_cod_original_cell_volume 1767.6(3)
_cod_database_code 4132608
_shelx_space_group_comment
;
The symmetry employed for this shelxl refinement is uniquely defined
by the following loop, which should always be used as a source of
symmetry information in preference to the above space-group names.
They are only intended as comments.
;
_olex2_submission_special_instructions 'No special instructions were received'
_shelx_shelxl_version_number 2016/6

loop_
_space_group_symop_operation_xyz
'x, y, z'
'-x+1/2, -y, z+1/2'
'-x, y+1/2, -z+1/2'
'x+1/2, -y+1/2, -z'

loop_
_atom_site_label
_atom_site_type_symbol
_atom_site_fract_x
_atom_site_fract_y
_atom_site_fract_z
_atom_site_U_iso_or_equiv
_atom_site_adp_type
_atom_site_occupancy
_atom_site_site_symmetry_order
_atom_site_calc_flag
_atom_site_refinement_flags_posn
Fe1 Fe 0.89418(6) 0.24955(4) 0.70771(2) 0.01719(10) Uani 1 1 d .
O1 O 0.3779(4) 0.0947(2) 0.69860(12) 0.0258(5) Uani 1 1 d .
O2 O 0.5515(3) 0.2070(2) 0.63853(10) 0.0176(4) Uani 1 1 d .
O3 O 1.2271(4) 0.3794(3) 0.66051(15) 0.0342(7) Uani 1 1 d .
O4 O 1.0928(5) 0.2113(3) 0.82116(13) 0.0422(7) Uani 1 1 d .
O5 O 0.9426(4) 0.0098(2) 0.66086(14) 0.0304(6) Uani 1 1 d .
O6 O 0.5824(3) 0.4701(2) 0.55508(11) 0.0194(5) Uani 1 1 d .
O7 O 0.2845(4) 0.4575(2) 0.51548(14) 0.0285(6) Uani 1 1 d .
C1 C 0.5051(5) 0.1671(3) 0.69323(15) 0.0192(6) Uani 1 1 d .
C2 C 0.6163(5) 0.2199(3) 0.74156(15) 0.0196(6) Uani 1 1 d .
H2 H 0.604340 0.184338 0.782024 0.024 Uiso 1 1 calc R
C3 C 0.6607(5) 0.3438(3) 0.73727(16) 0.0202(7) Uani 1 1 d .
H3 H 0.665802 0.397404 0.772542 0.024 Uiso 1 1 calc R
C4 C 0.7092(5) 0.3808(3) 0.67991(15) 0.0179(6) Uani 1 1 d .
H4 H 0.752870 0.463052 0.670611 0.021 Uiso 1 1 calc R
C5 C 0.7106(5) 0.2873(3) 0.63721(15) 0.0163(6) Uani 1 1 d .
C6 C 0.7784(5) 0.3019(3) 0.57484(15) 0.0180(6) Uani 1 1 d .
H6A H 0.820535 0.223948 0.559569 0.022 Uiso 1 1 calc R
H6B H 0.891751 0.355078 0.574661 0.022 Uiso 1 1 calc R
C7 C 0.6267(5) 0.3521(3) 0.53315(15) 0.0176(6) Uani 1 1 d .
H7 H 0.508409 0.301706 0.534456 0.021 Uiso 1 1 calc R
C8 C 0.6995(5) 0.3605(3) 0.47017(15) 0.0214(6) Uani 1 1 d .
H8A H 0.606343 0.404450 0.446017 0.032 Uiso 1 1 calc GR
H8B H 0.715713 0.280748 0.453858 0.032 Uiso 1 1 calc GR
H8C H 0.823540 0.401864 0.469748 0.032 Uiso 1 1 calc GR
C9 C 1.1006(5) 0.3266(3) 0.67867(17) 0.0244(7) Uani 1 1 d .
C10 C 1.0138(5) 0.2295(3) 0.77786(16) 0.0259(8) Uani 1 1 d .
C11 C 0.9308(5) 0.1029(3) 0.67924(16) 0.0215(7) Uani 1 1 d .
C12 C 0.4063(5) 0.5131(3) 0.54133(15) 0.0200(6) Uani 1 1 d .
C13 C 0.3829(6) 0.6370(3) 0.56235(14) 0.0213(6) Uani 1 1 d .
C14 C 0.2052(6) 0.6915(3) 0.55462(17) 0.0274(8) Uani 1 1 d .
H14 H 0.102020 0.649727 0.536530 0.033 Uiso 1 1 calc R
C15 C 0.1795(7) 0.8075(4) 0.57356(18) 0.0312(9) Uani 1 1 d .
H15 H 0.058424 0.845230 0.568361 0.037 Uiso 1 1 calc R
C16 C 0.3290(7) 0.8679(3) 0.59979(17) 0.0309(9) Uani 1 1 d .
H16 H 0.309629 0.946715 0.613145 0.037 Uiso 1 1 calc R
C17 C 0.5079(7) 0.8148(3) 0.60697(17) 0.0284(8) Uani 1 1 d .
H17 H 0.611176 0.857463 0.624521 0.034 Uiso 1 1 calc R
C18 C 0.5344(6) 0.6990(3) 0.58828(16) 0.0241(7) Uani 1 1 d .
H18 H 0.656156 0.661868 0.593179 0.029 Uiso 1 1 calc R

loop_
_atom_site_aniso_label
_atom_site_aniso_U_11
_atom_site_aniso_U_22
_atom_site_aniso_U_33
_atom_site_aniso_U_23
_atom_site_aniso_U_13
_atom_site_aniso_U_12
Fe1 0.01743(18) 0.01553(18) 0.01860(19) -0.0016(2) -0.00237(16) 0.0032(2)
O1 0.0227(12) 0.0208(11) 0.0337(15) 0.0025(10) 0.0035(11) -0.0035(10)
O2 0.0177(10) 0.0154(10) 0.0196(11) -0.0012(8) -0.0004(8) -0.0011(8)
O3 0.0207(13) 0.0306(15) 0.0515(19) 0.0075(13) -0.0010(12) -0.0012(11)
O4 0.0411(17) 0.0559(19) 0.0297(15) -0.0020(13) -0.0130(13) 0.0126(15)
O5 0.0305(14) 0.0202(12) 0.0404(16) -0.0056(11) 0.0028(11) 0.0050(10)
O6 0.0216(11) 0.0138(10) 0.0227(12) -0.0029(8) -0.0048(9) 0.0034(9)
O7 0.0237(12) 0.0216(13) 0.0402(16) -0.0072(11) -0.0102(12) 0.0056(10)
C1 0.0182(14) 0.0155(14) 0.0238(17) -0.0004(11) 0.0015(11) 0.0044(12)
C2 0.0225(15) 0.0169(14) 0.0194(14) -0.0002(10) 0.0020(12) 0.0041(12)
C3 0.0192(15) 0.0184(15) 0.0229(17) -0.0056(12) -0.0006(12) 0.0058(12)
C4 0.0171(14) 0.0130(13) 0.0236(16) -0.0043(11) -0.0018(12) 0.0035(11)
C5 0.0154(13) 0.0138(12) 0.0197(15) 0.0004(11) 0.0002(11) 0.0008(11)
C6 0.0161(14) 0.0164(14) 0.0215(15) 0.0010(12) -0.0006(11) 0.0017(12)
C7 0.0185(15) 0.0138(13) 0.0206(15) -0.0009(11) -0.0017(12) 0.0016(12)
C8 0.0226(16) 0.0216(15) 0.0200(16) 0.0007(12) -0.0012(13) 0.0012(13)
C9 0.0214(15) 0.0222(15) 0.0295(18) -0.0016(13) -0.0056(15) 0.0054(14)
C10 0.0276(16) 0.0250(19) 0.0251(17) -0.0019(12) -0.0042(13) 0.0064(14)
C11 0.0213(16) 0.0194(15) 0.0239(16) -0.0020(12) 0.0005(13) 0.0042(12)
C12 0.0233(15) 0.0177(14) 0.0190(15) -0.0006(11) -0.0026(13) 0.0042(13)
C13 0.0291(17) 0.0178(14) 0.0170(15) -0.0007(11) -0.0016(13) 0.0048(14)
C14 0.033(2) 0.0249(18) 0.0243(18) -0.0021(14) -0.0041(15) 0.0128(16)
C15 0.043(2) 0.0266(19) 0.0245(19) -0.0002(15) -0.0025(16) 0.0179(17)
C16 0.053(2) 0.0188(16) 0.0211(18) -0.0013(13) -0.0002(16) 0.0121(16)
C17 0.045(2) 0.0205(17) 0.0201(18) -0.0034(13) -0.0054(16) 0.0035(16)
C18 0.0320(19) 0.0184(15) 0.0221(18) -0.0019(13) -0.0030(14) 0.0037(14)

loop_
_atom_type_symbol
_atom_type_description
_atom_type_scat_dispersion_real
_atom_type_scat_dispersion_imag
_atom_type_scat_source
C C 0.0033 0.0016 'International Tables Vol C Tables 4.2.6.8 and 6.1.1.4'
H H 0.0000 0.0000 'International Tables Vol C Tables 4.2.6.8 and 6.1.1.4'
Fe Fe 0.3463 0.8444 'International Tables Vol C Tables 4.2.6.8 and 6.1.1.4'
O O 0.0106 0.0060 'International Tables Vol C Tables 4.2.6.8 and 6.1.1.4'
